data_4100770
loop_
_publ_author_name
'Partha Sarathi Mukherjee'
'Neeladri Das'
'Yury K. Kryschenko'
'Atta M. Arif'
'Peter J. Stang'

_publ_section_title
;
Design, Synthesis, and Crystallographic Studies of Neutral Platinum-Based
Macrocycles Formed via Self-Assembly
;
_journal_name_full 'Journal of the American Chemical Society'
_journal_page_first 2464
_journal_page_last 2473
_journal_paper_doi 10.1021/ja039235b
_journal_volume 126
_journal_year 2004
_chemical_formula_sum 'C140 H218 Cl6 O12 P12 Pt6'
_chemical_formula_weight 3848.02
_space_group_IT_number 173
_space_group_name_Hall 'P 6c'
_space_group_name_H-M_alt 'P 63'
_symmetry_cell_setting hexagonal
_symmetry_space_group_name_Hall 'P 6c'
_symmetry_space_group_name_H-M 'P 63'
_cell_angle_alpha 90.00
_cell_angle_beta 90.00
_cell_angle_gamma 120.00
_cell_formula_units_Z 2
_cell_length_a 26.2312(9)
_cell_length_b 26.2312(9)
_cell_length_c 14.5061(5)
_cell_measurement_temperature 150(1)
_cell_volume 8644.1(5)
_diffrn_ambient_temperature 150(1)
_exptl_crystal_density_diffrn 1.478
_cod_database_code 4100770

loop_
_symmetry_equiv_pos_as_xyz
'x, y, z'
'-x, -y, z+1/2'
'-y, x-y, z'
'-x+y, -x, z'
'x-y, x, z+1/2'
'y, -x+y, z+1/2'

loop_
_atom_site_label
_atom_site_type_symbol
_atom_site_fract_x
_atom_site_fract_y
_atom_site_fract_z
_atom_site_U_iso_or_equiv
_atom_site_adp_type
_atom_site_occupancy
_atom_site_symmetry_multiplicity
_atom_site_calc_flag
_atom_site_refinement_flags
_atom_site_disorder_assembly
_atom_site_disorder_group
Pt1 Pt 0.60466(3) 0.49257(3) 0.0963(16) 0.0774(2) Uani 1 1 d . . .
Pt2 Pt 0.72404(3) 0.82866(3) 0.1431(16) 0.0840(3) Uani 1 1 d . . .
P1 P 0.6027(3) 0.4851(4) -0.0625(17) 0.105(3) Uani 1 1 d D . .
P2 P 0.6086(3) 0.4937(2) 0.2477(18) 0.110(3) Uani 1 1 d . . .
P3 P 0.7451(4) 0.8543(3) -0.0088(17) 0.119(2) Uani 1 1 d D . .
P4 P 0.7077(4) 0.8065(3) 0.2951(17) 0.106(2) Uani 1 1 d . . .
O1 O 0.5119(4) 0.4401(5) 0.104(2) 0.086(4) Uani 1 1 d . . .
O2 O 0.4984(6) 0.5105(9) 0.047(2) 0.146(8) Uani 1 1 d . . .
O3 O 0.1968(5) 0.3349(6) 0.137(2) 0.097(4) Uani 1 1 d . . .
O4 O 0.2160(6) 0.2698(9) 0.203(2) 0.124(6) Uani 1 1 d . . .
C1 C 0.4806(8) 0.4634(10) 0.084(2) 0.090(6) Uani 1 1 d . . .
C2 C 0.4143(7) 0.4242(8) 0.109(2) 0.077(5) Uani 1 1 d . . .
C3 C 0.3761(7) 0.4433(8) 0.087(3) 0.095(7) Uani 1 1 d . . .
H3 H 0.3903 0.4795 0.0551 0.114 Uiso 1 1 calc R . .
C4 C 0.3151(7) 0.4097(8) 0.110(2) 0.090(7) Uani 1 1 d . . .
H4 H 0.2895 0.4252 0.1013 0.108 Uiso 1 1 calc R . .
C5 C 0.2945(6) 0.3547(7) 0.147(2) 0.065(4) Uani 1 1 d . . .
C6 C 0.3342(7) 0.3390(8) 0.171(2) 0.077(5) Uani 1 1 d . . .
H6 H 0.3198 0.3021 0.2009 0.092 Uiso 1 1 calc R . .
C7 C 0.3954(7) 0.3728(7) 0.156(2) 0.070(5) Uani 1 1 d . . .
H7 H 0.4218 0.3605 0.1776 0.084 Uiso 1 1 calc R . .
C8 C 0.2326(8) 0.3176(10) 0.163(2) 0.094(7) Uani 1 1 d . . .
C9 C 0.6926(7) 0.5479(6) 0.092(2) 0.076(5) Uani 1 1 d . . .
C10 C 0.7354(7) 0.5283(6) 0.090(2) 0.071(4) Uani 1 1 d . . .
H10 H 0.7230 0.4878 0.0818 0.085 Uiso 1 1 calc R . .
C11 C 0.7925(7) 0.5678(7) 0.099(2) 0.085(5) Uani 1 1 d . . .
H11 H 0.8199 0.5541 0.0962 0.102 Uiso 1 1 calc R . .
C12 C 0.8151(6) 0.6294(6) 0.113(2) 0.072(6) Uani 1 1 d . . .
C13 C 0.8760(6) 0.6705(7) 0.122(2) 0.080(7) Uani 1 1 d . . .
H13 H 0.9033 0.6568 0.1186 0.096 Uiso 1 1 calc R . .
C14 C 0.8962(6) 0.7268(7) 0.137(3) 0.089(6) Uani 1 1 d . . .
H14 H 0.9369 0.7524 0.1484 0.107 Uiso 1 1 calc R . .
C15 C 0.8564(7) 0.7493(6) 0.134(2) 0.075(5) Uani 1 1 d . . .
C16 C 0.8776(8) 0.8098(7) 0.157(2) 0.088(6) Uani 1 1 d . . .
H16 H 0.9180 0.8349 0.1718 0.105 Uiso 1 1 calc R . .
C17 C 0.8405(9) 0.8306(6) 0.158(3) 0.105(8) Uani 1 1 d . . .
H17 H 0.8566 0.8715 0.1687 0.127 Uiso 1 1 calc R . .
C18 C 0.7777(10) 0.7960(7) 0.143(3) 0.097(7) Uani 1 1 d . . .
C19 C 0.7579(7) 0.7353(6) 0.129(2) 0.073(5) Uani 1 1 d . . .
H19 H 0.7169 0.7091 0.1212 0.088 Uiso 1 1 calc R . .
C20 C 0.7956(6) 0.7121(5) 0.127(2) 0.070(6) Uani 1 1 d . . .
C21 C 0.7747(6) 0.6493(6) 0.111(2) 0.073(5) Uani 1 1 d . . .
C22 C 0.7142(6) 0.6076(6) 0.104(2) 0.073(5) Uani 1 1 d . . .
H22 H 0.6868 0.6212 0.1070 0.087 Uiso 1 1 calc R . .
C23 C 0.5337(15) 0.4059(14) -0.090(3) 0.134(10) Uiso 1 1 d . . .
H23A H 0.4984 0.4006 -0.0568 0.161 Uiso 1 1 calc R . .
H23B H 0.5251 0.4018 -0.1570 0.161 Uiso 1 1 calc R . .
C24 C 0.5490 0.3620 -0.060(5) 0.28(3) Uiso 1 1 d . . .
H24A H 0.5853 0.3692 -0.0903 0.418 Uiso 1 1 calc R . .
H24B H 0.5170 0.3225 -0.0755 0.418 Uiso 1 1 calc R . .
H24C H 0.5549 0.3649 0.0073 0.418 Uiso 1 1 calc R . .
C25 C 0.6612(15) 0.4740(16) -0.114(3) 0.135(11) Uiso 1 1 d D . .
H25A H 0.7003 0.5047 -0.0917 0.162 Uiso 1 1 calc R . .
H25B H 0.6554 0.4351 -0.0957 0.162 Uiso 1 1 calc R . .
C26 C 0.659(2) 0.477(2) -0.222(3) 0.204(18) Uiso 1 1 d D . .
H26A H 0.6736 0.5182 -0.2406 0.306 Uiso 1 1 calc R . .
H26B H 0.6180 0.4530 -0.2426 0.306 Uiso 1 1 calc R . .
H26C H 0.6832 0.4627 -0.2494 0.306 Uiso 1 1 calc R . .
C27 C 0.600(3) 0.543(2) -0.135(4) 0.27(3) Uiso 1 1 d D . .
H27A H 0.6206 0.5461 -0.1947 0.318 Uiso 1 1 calc R . .
H27B H 0.5589 0.5308 -0.1489 0.318 Uiso 1 1 calc R . .
C28 C 0.628(3) 0.597(3) -0.089(5) 0.24(2) Uiso 1 1 d . . .
H28A H 0.5999 0.5992 -0.0472 0.359 Uiso 1 1 calc R . .
H28B H 0.6418 0.6290 -0.1345 0.359 Uiso 1 1 calc R . .
H28C H 0.6617 0.6010 -0.0540 0.359 Uiso 1 1 calc R . .
C29 C 0.6187(13) 0.5620(11) 0.306(2) 0.103(7) Uani 1 1 d . . .
H29A H 0.6109 0.5551 0.3727 0.123 Uiso 1 1 calc R . .
H29B H 0.6594 0.5948 0.2970 0.123 Uiso 1 1 calc R . .
C30 C 0.5751(10) 0.5767(10) 0.262(3) 0.119(9) Uani 1 1 d . . .
H30A H 0.5745 0.5709 0.1950 0.178 Uiso 1 1 calc R . .
H30B H 0.5869 0.6178 0.2749 0.178 Uiso 1 1 calc R . .
H30C H 0.5357 0.5508 0.2870 0.178 Uiso 1 1 calc R . .
C31 C 0.5403(11) 0.4383(11) 0.313(3) 0.133(11) Uani 1 1 d . . .
H31A H 0.5469 0.4441 0.3804 0.160 Uiso 1 1 calc R . .
H31B H 0.5062 0.4429 0.2965 0.160 Uiso 1 1 calc R . .
C32 C 0.5282(12) 0.3722(10) 0.283(3) 0.161(15) Uani 1 1 d . . .
H32A H 0.5242 0.3680 0.2156 0.242 Uiso 1 1 calc R . .
H32B H 0.4918 0.3419 0.3119 0.242 Uiso 1 1 calc R . .
H32C H 0.5613 0.3675 0.3029 0.242 Uiso 1 1 calc R . .
C33 C 0.6710(11) 0.4890(12) 0.301(2) 0.110(8) Uani 1 1 d . . .
H33A H 0.6704 0.4538 0.2745 0.132 Uiso 1 1 calc R . .
H33B H 0.7079 0.5237 0.2792 0.132 Uiso 1 1 calc R . .
C34 C 0.6747(14) 0.4861(18) 0.399(3) 0.160(15) Uani 1 1 d . . .
H34A H 0.6703 0.5175 0.4274 0.239 Uiso 1 1 calc R . .
H34B H 0.7131 0.4909 0.4157 0.239 Uiso 1 1 calc R . .
H34C H 0.6434 0.4478 0.4208 0.239 Uiso 1 1 calc R . .
C35 C 0.6981(19) 0.875(2) -0.072(3) 0.179(15) Uiso 1 1 d . . .
H35A H 0.6959 0.9048 -0.0328 0.214 Uiso 1 1 calc R . .
H35B H 0.7207 0.8960 -0.1272 0.214 Uiso 1 1 calc R . .
C36 C 0.6490 0.8430 -0.098(5) 0.27(4) Uani 1 1 d . . .
H36A H 0.6415 0.8599 -0.1530 0.402 Uiso 1 1 calc R . .
H36B H 0.6211 0.8385 -0.0494 0.402 Uiso 1 1 calc R . .
H36C H 0.6441 0.8044 -0.1131 0.402 Uiso 1 1 calc R . .
C37 C 0.7602(18) 0.8098(16) -0.086(3) 0.165(15) Uani 1 1 d . . .
H37A H 0.7731 0.8301 -0.1460 0.197 Uiso 1 1 calc R . .
H37B H 0.7931 0.8058 -0.0604 0.197 Uiso 1 1 calc R . .
C38 C 0.7096(19) 0.7511(19) -0.101(4) 0.174(15) Uani 1 1 d . . .
H38A H 0.7187 0.7311 -0.1493 0.261 Uiso 1 1 calc R . .
H38B H 0.6755 0.7546 -0.1188 0.261 Uiso 1 1 calc R . .
H38C H 0.7006 0.7284 -0.0433 0.261 Uiso 1 1 calc R . .
C39 C 0.8259(12) 0.9178(17) -0.021(4) 0.22(2) Uiso 1 1 d D . .
H39A H 0.8533 0.9037 -0.0046 0.260 Uiso 1 1 calc R . .
H39B H 0.8337 0.9317 -0.0860 0.260 Uiso 1 1 calc R . .
C40 C 0.8354(15) 0.9688(14) 0.043(3) 0.136(10) Uiso 1 1 d . . .
H40A H 0.7973 0.9650 0.0586 0.204 Uiso 1 1 calc R . .
H40B H 0.8601 1.0065 0.0121 0.204 Uiso 1 1 calc R . .
H40C H 0.8550 0.9672 0.0999 0.204 Uiso 1 1 calc R . .
C41 C 0.6901(12) 0.7323(10) 0.329(2) 0.099(7) Uani 1 1 d . . .
H41A H 0.6590 0.7042 0.2865 0.119 Uiso 1 1 calc R . .
H41B H 0.7255 0.7289 0.3173 0.119 Uiso 1 1 calc R . .
C42 C 0.6711(10) 0.7132(11) 0.421(3) 0.107(8) Uani 1 1 d . . .
H42A H 0.6974 0.7437 0.4640 0.160 Uiso 1 1 calc R . .
H42B H 0.6720 0.6768 0.4326 0.160 Uiso 1 1 calc R . .
H42C H 0.6309 0.7058 0.4287 0.160 Uiso 1 1 calc R . .
C43 C 0.6616(16) 0.8267(15) 0.358(3) 0.136(10) Uiso 1 1 d . . .
H43A H 0.6615 0.8192 0.4250 0.163 Uiso 1 1 calc R . .
H43B H 0.6730 0.8684 0.3478 0.163 Uiso 1 1 calc R . .
C44 C 0.6028(18) 0.7843(18) 0.313(3) 0.181(19) Uani 1 1 d . . .
H44A H 0.6086 0.7830 0.2461 0.271 Uiso 1 1 calc R . .
H44B H 0.5747 0.7978 0.3238 0.271 Uiso 1 1 calc R . .
H44C H 0.5875 0.7448 0.3387 0.271 Uiso 1 1 calc R . .
C45 C 0.774(2) 0.8455(16) 0.369(3) 0.163(15) Uani 1 1 d . . .
H45A H 0.7611 0.8386 0.4348 0.196 Uiso 1 1 calc R . .
H45B H 0.7995 0.8285 0.3590 0.196 Uiso 1 1 calc R . .
C46 C 0.8072(18) 0.9080(18) 0.353(3) 0.169(14) Uiso 1 1 d . . .
H46A H 0.8324 0.9159 0.2990 0.253 Uiso 1 1 calc R . .
H46B H 0.8317 0.9277 0.4071 0.253 Uiso 1 1 calc R . .
H46C H 0.7802 0.9231 0.3422 0.253 Uiso 1 1 calc R . .
C47 C 0.536(2) 0.655(3) 0.081(5) 0.082(15) Uiso 0.33 1 d P . .
H47 H 0.5354 0.6165 0.0703 0.098 Uiso 0.33 1 calc PR . .
Cl1 Cl 0.6069(5) 0.7067(5) 0.100(2) 0.070(3) Uani 0.33 1 d P . .
Cl2 Cl 0.4857(9) 0.6437(9) 0.166(2) 0.121(6) Uiso 0.33 1 d P . .
Cl3 Cl 0.5057(10) 0.6689(7) -0.015(2) 0.115(7) Uani 0.33 1 d P . .
Cl4 Cl 0.7396(10) 0.3759(9) 0.1102 0.319 Uiso 1 1 d . . .
C48 C 0.6667 0.3333 0.1429 0.306 Uiso 1 3 d S . .
H48 H 0.6667 0.3333 0.2118 0.367 Uiso 1 3 calc SR . .

loop_
_atom_site_aniso_label
_atom_site_aniso_U_11
_atom_site_aniso_U_22
_atom_site_aniso_U_33
_atom_site_aniso_U_23
_atom_site_aniso_U_13
_atom_site_aniso_U_12
Pt1 0.0459(3) 0.0623(4) 0.1172(6) 0.0044(4) -0.0036(4) 0.0220(3)
Pt2 0.1025(5) 0.0584(4) 0.1131(6) 0.0076(4) 0.0059(5) 0.0568(4)
P1 0.072(4) 0.163(7) 0.055(4) 0.002(3) -0.002(2) 0.040(4)
P2 0.068(3) 0.054(3) 0.199(9) 0.019(3) 0.007(4) 0.025(3)
P3 0.204(8) 0.090(4) 0.091(5) 0.009(4) 0.002(5) 0.096(5)
P4 0.164(6) 0.076(4) 0.104(5) 0.012(3) 0.017(4) 0.079(4)
O1 0.042(5) 0.086(7) 0.119(11) 0.003(8) -0.003(7) 0.025(5)
O2 0.060(8) 0.123(14) 0.24(2) 0.074(14) -0.003(10) 0.030(9)
O3 0.048(5) 0.107(9) 0.146(13) 0.006(10) 0.015(8) 0.046(6)
O4 0.045(7) 0.132(14) 0.191(18) 0.022(13) 0.005(9) 0.042(8)
C1 0.054(9) 0.098(14) 0.125(18) 0.007(14) -0.005(12) 0.044(10)
C2 0.063(9) 0.093(12) 0.073(14) -0.021(10) -0.034(9) 0.037(9)
C3 0.055(9) 0.076(11) 0.16(2) 0.015(13) -0.010(12) 0.037(8)
C4 0.061(9) 0.074(11) 0.125(19) -0.032(11) -0.046(11) 0.027(8)
C5 0.050(7) 0.079(10) 0.084(11) 0.005(10) 0.012(9) 0.045(7)
C6 0.055(9) 0.077(11) 0.089(15) -0.013(9) -0.004(8) 0.026(8)
C7 0.057(8) 0.066(9) 0.084(14) -0.008(9) 0.010(9) 0.029(7)
C8 0.049(9) 0.081(12) 0.14(2) -0.004(14) 0.017(11) 0.022(9)
C9 0.071(9) 0.047(8) 0.112(14) -0.023(10) -0.011(11) 0.032(7)
C10 0.066(9) 0.042(7) 0.113(13) -0.029(9) -0.029(11) 0.033(7)
C11 0.064(9) 0.061(9) 0.138(16) -0.016(12) -0.015(12) 0.037(8)
C12 0.052(8) 0.047(7) 0.123(18) -0.034(9) -0.029(9) 0.030(6)
C13 0.044(7) 0.067(9) 0.14(2) 0.006(10) 0.016(9) 0.034(7)
C14 0.042(7) 0.068(10) 0.155(18) -0.012(12) 0.007(10) 0.027(7)
C15 0.059(8) 0.047(7) 0.122(16) 0.006(9) 0.003(10) 0.029(7)
C16 0.065(9) 0.057(9) 0.15(2) 0.022(11) 0.024(12) 0.034(8)
C17 0.093(13) 0.026(7) 0.17(2) -0.010(11) 0.028(15) 0.008(8)
C18 0.116(15) 0.051(9) 0.143(19) 0.027(12) 0.018(15) 0.055(10)
C19 0.070(9) 0.049(7) 0.110(17) 0.017(9) 0.011(9) 0.037(7)
C20 0.044(7) 0.031(6) 0.129(19) 0.010(8) 0.005(8) 0.016(5)
C21 0.060(8) 0.045(7) 0.120(18) 0.001(9) -0.005(9) 0.031(7)
C22 0.041(7) 0.047(7) 0.128(15) 0.019(10) 0.006(9) 0.020(6)
C29 0.15(2) 0.102(16) 0.061(14) 0.019(11) 0.010(12) 0.062(15)
C30 0.086(15) 0.074(13) 0.19(3) 0.022(15) 0.040(16) 0.037(12)
C31 0.072(14) 0.092(17) 0.20(3) 0.049(18) -0.011(16) 0.016(12)
C32 0.098(18) 0.055(13) 0.29(5) 0.048(19) 0.02(2) 0.010(13)
C33 0.087(15) 0.101(17) 0.11(2) 0.021(14) -0.028(13) 0.027(13)
C34 0.12(2) 0.21(4) 0.18(3) 0.09(3) 0.03(2) 0.11(3)
C36 0.09(2) 0.13(3) 0.58(11) -0.06(5) -0.03(4) 0.05(2)
C37 0.19(3) 0.16(3) 0.17(3) -0.01(2) 0.08(3) 0.10(3)
C38 0.16(3) 0.15(4) 0.20(4) 0.01(3) 0.01(3) 0.07(3)
C41 0.122(18) 0.067(12) 0.14(2) 0.019(12) -0.001(15) 0.067(13)
C42 0.089(15) 0.085(14) 0.15(2) 0.026(15) 0.002(14) 0.046(12)
C44 0.18(4) 0.19(4) 0.24(4) 0.10(3) 0.10(3) 0.14(3)
C45 0.27(5) 0.16(3) 0.09(2) -0.017(19) -0.07(3) 0.13(3)
Cl1 0.057(6) 0.061(6) 0.097(9) -0.005(7) -0.018(7) 0.032(5)
Cl3 0.154(16) 0.074(9) 0.114(14) -0.016(9) -0.079(13) 0.055(10)

loop_
_geom_bond_atom_site_label_1
_geom_bond_atom_site_label_2
_geom_bond_distance
_geom_bond_site_symmetry_2
_geom_bond_publ_flag
Pt1 C9 2.020(16) . ?
Pt1 O1 2.117(10) . ?
Pt1 P2 2.197(11) . ?
Pt1 P1 2.311(7) . ?
Pt2 C18 1.979(18) . ?
Pt2 O3 2.124(11) 3_665 ?
Pt2 P4 2.266(7) . ?
Pt2 P3 2.290(7) . ?
P1 C25 1.86(4) . ?
P1 C27 1.87(2) . ?
P1 C23 2.00(3) . ?
P2 C33 1.87(2) . ?
P2 C29 1.87(3) . ?
P2 C31 1.90(3) . ?
P3 C37 1.80(3) . ?
P3 C35 1.82(4) . ?
P3 C39 1.942(19) . ?
P4 C43 1.79(3) . ?
P4 C41 1.83(2) . ?
P4 C45 1.85(4) . ?
O1 C1 1.28(2) . ?
O2 C1 1.21(3) . ?
O3 C8 1.29(3) . ?
O3 Pt2 2.124(11) 4_565 ?
O4 C8 1.24(3) . ?
C1 C2 1.56(3) . ?
C2 C3 1.36(2) . ?
C2 C7 1.36(3) . ?
C3 C4 1.43(3) . ?
C3 H3 0.9500 . ?
C4 C5 1.37(3) . ?
C4 H4 0.9500 . ?
C5 C6 1.35(2) . ?
C5 C8 1.43(2) . ?
C6 C7 1.41(2) . ?
C6 H6 0.9500 . ?
C7 H7 0.9500 . ?
C9 C22 1.38(2) . ?
C9 C10 1.45(2) . ?
C10 C11 1.34(2) . ?
C10 H10 0.9500 . ?
C11 C12 1.43(2) . ?
C11 H11 0.9500 . ?
C12 C21 1.398(19) . ?
C12 C13 1.42(2) . ?
C13 C14 1.31(2) . ?
C13 H13 0.9500 . ?
C14 C15 1.43(2) . ?
C14 H14 0.9500 . ?
C15 C20 1.40(2) . ?
C15 C16 1.43(2) . ?
C16 C17 1.34(3) . ?
C16 H16 0.9500 . ?
C17 C18 1.45(3) . ?
C17 H17 0.9500 . ?
C18 C19 1.42(2) . ?
C19 C20 1.398(19) . ?
C19 H19 0.9500 . ?
C20 C21 1.471(19) . ?
C21 C22 1.41(2) . ?
C22 H22 0.9500 . ?
C23 C24 1.46(4) . ?
C23 H23A 0.9900 . ?
C23 H23B 0.9900 . ?
C24 H24A 0.9800 . ?
C24 H24B 0.9800 . ?
C24 H24C 0.9800 . ?
C25 C26 1.565(19) . ?
C25 H25A 0.9900 . ?
C25 H25B 0.9900 . ?
C26 H26A 0.9800 . ?
C26 H26B 0.9800 . ?
C26 H26C 0.9800 . ?
C27 C28 1.41(7) . ?
C27 H27A 0.9900 . ?
C27 H27B 0.9900 . ?
C28 H28A 0.9800 . ?
C28 H28B 0.9800 . ?
C28 H28C 0.9800 . ?
C29 C30 1.52(4) . ?
C29 H29A 0.9900 . ?
C29 H29B 0.9900 . ?
C30 H30A 0.9800 . ?
C30 H30B 0.9800 . ?
C30 H30C 0.9800 . ?
C31 C32 1.66(4) . ?
C31 H31A 0.9900 . ?
C31 H31B 0.9900 . ?
C32 H32A 0.9800 . ?
C32 H32B 0.9800 . ?
C32 H32C 0.9800 . ?
C33 C34 1.44(4) . ?
C33 H33A 0.9900 . ?
C33 H33B 0.9900 . ?
C34 H34A 0.9800 . ?
C34 H34B 0.9800 . ?
C34 H34C 0.9800 . ?
C35 C36 1.19(5) . ?
C35 H35A 0.9900 . ?
C35 H35B 0.9900 . ?
C36 H36A 0.9800 . ?
C36 H36B 0.9800 . ?
C36 H36C 0.9800 . ?
C37 C38 1.46(5) . ?
C37 H37A 0.9900 . ?
C37 H37B 0.9900 . ?
C38 H38A 0.9800 . ?
C38 H38B 0.9800 . ?
C38 H38C 0.9800 . ?
C39 C40 1.55(5) . ?
C39 H39A 0.9900 . ?
C39 H39B 0.9900 . ?
C40 H40A 0.9800 . ?
C40 H40B 0.9800 . ?
C40 H40C 0.9800 . ?
C41 C42 1.43(3) . ?
C41 H41A 0.9900 . ?
C41 H41B 0.9900 . ?
C42 H42A 0.9800 . ?
C42 H42B 0.9800 . ?
C42 H42C 0.9800 . ?
C43 C44 1.53(5) . ?
C43 H43A 0.9900 . ?
C43 H43B 0.9900 . ?
C44 H44A 0.9800 . ?
C44 H44B 0.9800 . ?
C44 H44C 0.9800 . ?
C45 C46 1.44(5) . ?
C45 H45A 0.9900 . ?
C45 H45B 0.9900 . ?
C46 H46A 0.9800 . ?
C46 H46B 0.9800 . ?
C46 H46C 0.9800 . ?
C47 Cl1 1.68(6) . ?
C47 Cl2 1.73(6) . ?
C47 Cl3 1.74(6) . ?
C47 H47 1.0000 . ?
Cl4 C48 1.73(2) . ?
C48 Cl4 1.73(2) 3_655 ?
C48 Cl4 1.73(2) 4_665 ?
C48 H48 1.0000 . ?
